data_2005634
loop_
_publ_author_name
'Sopkov\'a, J.'
'C\'isarov\'a, I.'
'Arnold, Z.'

_publ_contact_author
;
      Sopkov\'a Jana
      Institute of Organic Chemistry and Biochemistry
      Czech Academy of Sciences
      Flemingovo n\'am. 2
      161 00 Praha 6
      Czech Republic
;
_publ_section_title
;
 Boc--Phe--Aminomalonaldehyde
;
_journal_issue 11
_journal_name_full 'Acta Crystallographica Section C'
_journal_page_first 2903
_journal_page_last 2905
_journal_paper_doi 10.1107/S0108270196008025
_journal_volume 52
_journal_year 1996
_chemical_formula_moiety 'C17 H22 N2 O5'
_chemical_formula_sum 'C17 H22 N2 O5'
_chemical_formula_weight 334.37
_chemical_name_common Boc-Phe-Aminomalonaldehyde
_chemical_name_systematic
;
 6-benzyl-2,2-dimethyl-5,8-diaza-4,7-dioxo-9-formyl-10-hydroxy-
 3-oxa-(9,10)-decen
;
_space_group_IT_number 92
_symmetry_cell_setting tetragonal
_symmetry_space_group_name_Hall 'P 4abw 2nw'
_symmetry_space_group_name_H-M 'P 41 21 2'
_audit_creation_method SHELXL
_cell_angle_alpha 90.000(9)
_cell_angle_beta 90.000(9)
_cell_angle_gamma 90.000(9)
_cell_formula_units_Z 8
_cell_length_a 10.7900(10)
_cell_length_b 10.7900(10)
_cell_length_c 30.688(3)
_cell_measurement_reflns_used 25
_cell_measurement_temperature 293(2)
_cell_measurement_theta_max 15
_cell_measurement_theta_min 13
_cell_volume 3572.8(6)
_computing_cell_refinement 'Enraf-Nonius diffractometer software'
_computing_data_collection 'Enraf-Nonius diffractometer software'
_computing_data_reduction 'Enraf-Nonius diffractometer software'
_computing_molecular_graphics 'O (Jones & Kjeldgaard, 1993)'
_computing_publication_material SHELXL93
_computing_structure_refinement 'SHELXL93 (Sheldrick, 1993)'
_computing_structure_solution 'SHELXS86 (Sheldrick, 1990)'
_diffrn_ambient_temperature 293(2)
_diffrn_measurement_device 'Enraf-Nonius CAD-4 MACHIII 4-circle'
_diffrn_measurement_method \q/2\q
_diffrn_radiation_monochromator graphite
_diffrn_radiation_source 'fine-focus sealed tube'
_diffrn_radiation_type 'Mo K\a'
_diffrn_radiation_wavelength 0.71073
_diffrn_reflns_av_R_equivalents 0.0179
_diffrn_reflns_av_sigmaI/netI 0.0211
_diffrn_reflns_limit_h_max 13
_diffrn_reflns_limit_h_min 0
_diffrn_reflns_limit_k_max 13
_diffrn_reflns_limit_k_min 0
_diffrn_reflns_limit_l_max 39
_diffrn_reflns_limit_l_min 0
_diffrn_reflns_number 4306
_diffrn_reflns_theta_max 26.97
_diffrn_reflns_theta_min 2.00
_diffrn_standards_decay_% 3
_diffrn_standards_interval_time 60
_diffrn_standards_number 3
_exptl_absorpt_coefficient_mu 0.092
_exptl_absorpt_correction_type none
_exptl_crystal_colour colourless
_exptl_crystal_density_diffrn 1.243
_exptl_crystal_density_method 'not measured'
_exptl_crystal_description prism
_exptl_crystal_F_000 1424
_exptl_crystal_size_max 0.6
_exptl_crystal_size_mid 0.5
_exptl_crystal_size_min 0.4
_refine_diff_density_max 0.102
_refine_diff_density_min -0.139
_refine_ls_abs_structure_details 'Flack (1983) parameter = 0.91(110) (indeterminate)'
_refine_ls_abs_structure_Flack 0.9(11)
_refine_ls_extinction_coef 0.0039(6)
_refine_ls_extinction_method 'SHELXL93 (Sheldrick, 1993)'
_refine_ls_goodness_of_fit_all 1.033
_refine_ls_goodness_of_fit_obs 1.017
_refine_ls_hydrogen_treatment refall
_refine_ls_matrix_type full
_refine_ls_number_parameters 306
_refine_ls_number_reflns 3877
_refine_ls_number_restraints 0
_refine_ls_restrained_S_all 1.047
_refine_ls_restrained_S_obs 1.017
_refine_ls_R_factor_all 0.0516
_refine_ls_R_factor_obs 0.0347
_refine_ls_shift/esd_max -0.007
_refine_ls_shift/esd_mean 0.000
_refine_ls_structure_factor_coef Fsqd
_refine_ls_weighting_details 'w=1/[\s^2^(Fo^2^)+(0.0462P)^2^+0.4513P] where P=(Fo^2^+2Fc^2^)/3'
_refine_ls_weighting_scheme calc
_refine_ls_wR_factor_all 0.0987
_refine_ls_wR_factor_obs 0.0851
_reflns_number_observed 3113
_reflns_number_total 3882
_reflns_observed_criterion >2sigma(I)
_cod_data_source_file ka1191.cif
_cod_data_source_block k11so
_cod_depositor_comments
;
The following automatic conversions were performed:

'_geom_bond_publ_flag' value 'Yes' changed to 'yes' according to
/home/saulius/struct/CIF-dictionaries/cif_core.dic dictionary named
'cif_core.dic' version 2.4.1 from 2010-06-29 (6
times).

'_geom_angle_publ_flag' value 'Yes' changed to 'yes'
according to /home/saulius/struct/CIF-dictionaries/cif_core.dic
dictionary named 'cif_core.dic' version 2.4.1 from 2010-06-29 (4
times).

'_geom_torsion_publ_flag' value 'Yes' changed to 'yes'
according to /home/saulius/struct/CIF-dictionaries/cif_core.dic
dictionary named 'cif_core.dic' version 2.4.1 from 2010-06-29 (2
times).

Automatic conversion script
Id: cif_fix_values 1715 2011-07-08 13:25:40Z adriana 

The following automatic conversions were performed:

'_refine_ls_weighting_scheme' value 'calc
w=1/[\s^2^(Fo^2^)+(0.0462P)^2^+0.4513P] where P=(Fo^2^+2Fc^2^)/3' was
changed to 'calc'. New tag '_refine_ls_weighting_details' was
created. The value of the new tag was set to
'w=1/[\s^2^(Fo^2^)+(0.0462P)^2^+0.4513P] where P=(Fo^2^+2Fc^2^)/3'.

Automatic conversion script
Id: cif_fix_values 3143 2015-03-26 13:38:13Z robertas 
;
_cod_database_code 2005634

loop_
_symmetry_equiv_pos_as_xyz
'x, y, z'
'-x, -y, z+1/2'
'-y+1/2, x+1/2, z+1/4'
'y+1/2, -x+1/2, z+3/4'
'-x+1/2, y+1/2, -z+1/4'
'x+1/2, -y+1/2, -z+3/4'
'y, x, -z'
'-y, -x, -z+1/2'

loop_
_atom_site_aniso_label
_atom_site_aniso_U_11
_atom_site_aniso_U_22
_atom_site_aniso_U_33
_atom_site_aniso_U_12
_atom_site_aniso_U_13
_atom_site_aniso_U_23
C1 0.0451(9) 0.0729(11) 0.0436(8) 0.0060(8) -0.0056(7) 0.0036(8)
C2 0.115(2) 0.088(2) 0.081(2) 0.047(2) -0.012(2) -0.0092(14)
C3 0.0620(12) 0.094(2) 0.0462(10) 0.0093(12) -0.0132(9) 0.0085(10)
C4 0.067(2) 0.184(4) 0.0642(14) -0.041(2) -0.0081(12) 0.027(2)
O5 0.0529(7) 0.0680(7) 0.0335(5) 0.0122(5) -0.0043(5) -0.0038(5)
C6 0.0454(8) 0.0495(8) 0.0327(7) -0.0016(7) -0.0009(6) -0.0032(6)
O7 0.0592(7) 0.0658(7) 0.0361(5) 0.0120(6) 0.0013(5) -0.0088(5)
N8 0.0613(8) 0.0603(8) 0.0278(6) 0.0139(7) -0.0050(6) -0.0073(6)
C9 0.0526(9) 0.0561(9) 0.0293(6) 0.0071(7) -0.0020(7) -0.0009(6)
C10 0.0568(9) 0.0541(9) 0.0342(7) 0.0053(7) 0.0004(7) -0.0004(6)
O11 0.0824(10) 0.0999(11) 0.0452(6) -0.0262(8) 0.0187(6) -0.0143(7)
N12 0.0510(8) 0.0576(8) 0.0336(6) 0.0026(6) -0.0015(6) -0.0024(6)
C13 0.0558(10) 0.0544(9) 0.0457(9) 0.0049(8) -0.0103(8) -0.0025(7)
C14 0.0724(12) 0.0646(11) 0.0517(10) 0.0011(10) -0.0120(10) -0.0107(9)
O15 0.0891(11) 0.0924(11) 0.0485(7) -0.0050(8) 0.0018(7) -0.0190(7)
C16 0.0713(13) 0.0696(13) 0.0639(12) -0.0058(10) -0.0060(10) 0.0011(10)
O17 0.1094(14) 0.1176(14) 0.0637(9) -0.0448(12) 0.0131(9) 0.0052(9)
C18 0.0548(10) 0.0574(10) 0.0469(9) 0.0056(8) -0.0063(8) 0.0031(8)
C19 0.0579(10) 0.0552(9) 0.0400(8) 0.0039(8) -0.0006(7) 0.0021(7)
C20 0.0643(11) 0.0650(11) 0.0436(9) 0.0034(9) 0.0001(8) -0.0033(8)
C21 0.0727(13) 0.0768(14) 0.0576(11) -0.0060(11) -0.0103(10) -0.0077(10)
C22 0.0674(13) 0.091(2) 0.0772(14) -0.0189(12) 0.0007(11) -0.0005(12)
C23 0.096(2) 0.118(2) 0.0673(14) -0.031(2) 0.0300(13) -0.0122(14)
C24 0.094(2) 0.095(2) 0.0471(10) -0.0216(14) 0.0134(10) -0.0162(11)

loop_
_atom_site_label
_atom_site_occupancy
_atom_site_fract_x
_atom_site_fract_y
_atom_site_fract_z
_atom_site_U_iso_or_equiv
_atom_site_thermal_displace_type
_atom_site_calc_flag
_atom_site_type_symbol
C1 1 1.0835(2) 0.8205(2) 0.14179(5) 0.0539(4) Uani d C
C2 1 1.0926(4) 0.6870(3) 0.12794(10) 0.0947(9) Uani d C
H2A 1 1.1764(40) 0.6580(36) 0.1377(11) 0.148(12) Uiso d H
H2B 1 1.1075(28) 0.6798(29) 0.0952(10) 0.119(10) Uiso d H
H2C 1 1.0104(38) 0.6521(38) 0.1385(11) 0.149(14) Uiso d H
C3 1 1.0845(2) 0.8305(3) 0.19121(6) 0.0675(5) Uani d C
H3A 1 1.0735(23) 0.9183(23) 0.2012(7) 0.083(7) Uiso d H
H3B 1 1.0145(23) 0.7753(23) 0.2031(7) 0.085(7) Uiso d H
H3C 1 1.1617(25) 0.8078(23) 0.2012(8) 0.087(7) Uiso d H
C4 1 1.1801(3) 0.9062(4) 0.12281(10) 0.1051(12) Uani d C
H4A 1 1.2638(30) 0.8820(26) 0.1320(9) 0.099(9) Uiso d H
H4B 1 1.1840(26) 0.8928(26) 0.0930(9) 0.100(9) Uiso d H
H4C 1 1.1701(57) 0.9933(59) 0.1361(16) 0.243(27) Uiso d H
O5 1 0.96062(11) 0.87145(12) 0.13105(3) 0.0515(3) Uani d O
C6 1 0.92379(14) 0.88239(15) 0.08911(4) 0.0426(3) Uani d C
O7 1 0.96812(11) 0.82765(12) 0.05843(3) 0.0537(3) Uani d O
N8 1 0.83042(14) 0.96303(14) 0.08637(4) 0.0498(3) Uani d N
H8 1 0.8077(19) 1.0024(19) 0.1097(6) 0.060(5) Uiso d H
C9 1 0.7697(2) 0.9889(2) 0.04541(5) 0.0460(4) Uani d C
H9 1 0.8256(16) 0.9694(15) 0.0219(5) 0.044(4) Uiso d H
C10 1 0.6544(2) 0.9090(2) 0.04120(5) 0.0484(4) Uani d C
O11 1 0.58212(14) 0.9002(2) 0.07224(4) 0.0758(4) Uani d O
N12 1 0.63758(13) 0.85166(13) 0.00306(4) 0.0474(3) Uani d N
H12 1 0.6895(19) 0.8672(18) -0.0179(6) 0.059(5) Uiso d H
C13 1 0.5429(2) 0.7677(2) -0.00849(5) 0.0520(4) Uani d C
C14 1 0.5423(2) 0.7304(2) -0.05370(6) 0.0629(5) Uani d C
H14 1 0.4770(24) 0.6691(24) -0.0615(7) 0.086(7) Uiso d H
O15 1 0.6153(2) 0.7644(2) -0.08093(4) 0.0767(4) Uani d O
C16 1 0.4567(2) 0.7138(2) 0.01683(7) 0.0683(5) Uani d C
H16 1 0.4030(21) 0.6549(21) 0.0019(7) 0.079(6) Uiso d H
O17 1 0.4356(2) 0.7233(2) 0.05909(5) 0.0969(6) Uani d O
H17 1 0.4818(35) 0.8025(34) 0.0665(10) 0.138(12) Uiso d H
C18 1 0.7355(2) 1.1269(2) 0.04309(6) 0.0530(4) Uani d C
H18A 1 0.6900(20) 1.1353(19) 0.0172(7) 0.070(6) Uiso d H
H18B 1 0.6798(19) 1.1463(18) 0.0689(6) 0.060(5) Uiso d H
C19 1 0.8469(2) 1.2093(2) 0.04184(5) 0.0510(4) Uani d C
C20 1 0.8801(2) 1.2822(2) 0.07711(6) 0.0576(4) Uani d C
H20 1 0.8257(21) 1.2808(20) 0.1042(7) 0.073(6) Uiso d H
C21 1 0.9798(2) 1.3614(2) 0.07493(7) 0.0691(5) Uani d C
H21 1 0.9988(21) 1.4167(21) 0.1007(7) 0.082(7) Uiso d H
C22 1 1.0490(2) 1.3688(2) 0.03762(8) 0.0787(6) Uani d C
H22 1 1.1161(23) 1.4272(22) 0.0342(7) 0.084(7) Uiso d H
C23 1 1.0188(3) 1.2948(3) 0.00273(9) 0.0938(9) Uani d C
H23 1 1.0641(27) 1.3007(26) -0.0227(9) 0.107(9) Uiso d H
C24 1 0.9195(2) 1.2159(2) 0.00484(7) 0.0790(7) Uani d C
H24 1 0.8964(24) 1.1623(26) -0.0183(8) 0.102(8) Uiso d H

loop_
_atom_type_symbol
_atom_type_description
_atom_type_scat_dispersion_real
_atom_type_scat_dispersion_imag
_atom_type_scat_source
C C 0.0033 0.0016 'International Tables Vol C Tables 4.2.6.8 and 6.1.1.4'
H H 0.0000 0.0000 'International Tables Vol C Tables 4.2.6.8 and 6.1.1.4'
N N 0.0061 0.0033 'International Tables Vol C Tables 4.2.6.8 and 6.1.1.4'
O O 0.0106 0.0060 'International Tables Vol C Tables 4.2.6.8 and 6.1.1.4'

loop_
_geom_angle_atom_site_label_1
_geom_angle_atom_site_label_2
_geom_angle_atom_site_label_3
_geom_angle
_geom_angle_publ_flag
O5 C1 C2 110.6(2) ?
O5 C1 C4 107.9(2) ?
C2 C1 C4 115.6(3) ?
O5 C1 C3 101.73(14) ?
C2 C1 C3 110.4(2) ?
C4 C1 C3 109.6(2) ?
C1 C2 H2A 106.(2) ?
C1 C2 H2B 111.2(18) ?
H2A C2 H2B 97.(2) ?
C1 C2 H2C 102.(2) ?
H2A C2 H2C 125.(3) ?
H2B C2 H2C 115.(3) ?
C1 C3 H3A 111.8(13) ?
C1 C3 H3B 107.9(13) ?
H3A C3 H3B 111.(2) ?
C1 C3 H3C 108.7(15) ?
H3A C3 H3C 105.(2) ?
H3B C3 H3C 113.(2) ?
C1 C4 H4A 111.2(17) ?
C1 C4 H4B 108.5(18) ?
H4A C4 H4B 102.(2) ?
C1 C4 H4C 110.(3) ?
H4A C4 H4C 103.(4) ?
H4B C4 H4C 123.(4) ?
C6 O5 C1 120.69(12) ?
O7 C6 N8 124.61(13) ?
O7 C6 O5 125.58(15) ?
N8 C6 O5 109.81(12) ?
C6 N8 C9 121.54(13) ?
C6 N8 H8 118.7(13) ?
C9 N8 H8 119.7(13) ?
N8 C9 C10 109.63(14) ?
N8 C9 C18 109.66(14) ?
C10 C9 C18 110.43(14) ?
N8 C9 H9 109.0(10) ?
C10 C9 H9 109.0(10) ?
C18 C9 H9 109.1(10) ?
O11 C10 N12 123.6(2) yes
O11 C10 C9 119.71(14) ?
N12 C10 C9 116.66(14) ?
C10 N12 C13 128.03(15) yes
C10 N12 H12 118.1(13) ?
C13 N12 H12 113.9(13) ?
C16 C13 N12 129.3(2) yes
C16 C13 C14 115.6(2) ?
N12 C13 C14 115.0(2) ?
O15 C14 C13 125.3(2) ?
O15 C14 H14 119.9(13) ?
C13 C14 H14 114.8(13) ?
O17 C16 C13 130.8(2) yes
O17 C16 H16 114.2(14) ?
C13 C16 H16 115.0(14) ?
C16 O17 H17 101.7(18) ?
C19 C18 C9 112.59(15) ?
C19 C18 H18A 110.0(13) ?
C9 C18 H18A 105.0(13) ?
C19 C18 H18B 111.9(11) ?
C9 C18 H18B 107.9(11) ?
H18A C18 H18B 109.3(17) ?
C24 C19 C20 117.8(2) ?
C24 C19 C18 120.5(2) ?
C20 C19 C18 121.7(2) ?
C21 C20 C19 121.1(2) ?
C21 C20 H20 120.0(12) ?
C19 C20 H20 118.8(12) ?
C22 C21 C20 120.2(2) ?
C22 C21 H21 120.6(13) ?
C20 C21 H21 119.1(13) ?
C21 C22 C23 119.2(2) ?
C21 C22 H22 122.5(14) ?
C23 C22 H22 118.2(14) ?
C24 C23 C22 120.6(2) ?
C24 C23 H23 119.7(18) ?
C22 C23 H23 119.6(18) ?
C23 C24 C19 120.9(2) ?
C23 C24 H24 123.3(16) ?
C19 C24 H24 115.8(16) ?

loop_
_geom_bond_atom_site_label_1
_geom_bond_atom_site_label_2
_geom_bond_distance
_geom_bond_publ_flag
C1 O5 1.472(2) ?
C1 C2 1.505(4) ?
C1 C4 1.511(3) ?
C1 C3 1.520(3) ?
C2 H2A 1.00(4) ?
C2 H2B 1.02(3) ?
C2 H2C 1.02(4) ?
C3 H3A 1.00(2) ?
C3 H3B 1.03(3) ?
C3 H3C 0.92(3) ?
C4 H4A 0.98(3) ?
C4 H4B 0.93(3) ?
C4 H4C 1.03(6) ?
O5 C6 1.352(2) ?
C6 O7 1.210(2) ?
C6 N8 1.334(2) ?
N8 C9 1.445(2) ?
N8 H8 0.87(2) ?
C9 C10 1.519(2) ?
C9 C18 1.536(2) ?
C9 H9 0.96(2) ?
C10 O11 1.235(2) yes
C10 N12 1.336(2) yes
N12 C13 1.411(2) yes
N12 H12 0.87(2) ?
C13 C16 1.344(3) yes
C13 C14 1.444(2) yes
C14 O15 1.205(3) ?
C14 H14 1.00(3) ?
C16 O17 1.321(3) yes
C16 H16 0.97(2) ?
O17 H17 1.02(4) ?
C18 C19 1.496(3) ?
C18 H18A 0.94(2) ?
C18 H18B 1.02(2) ?
C19 C24 1.381(3) ?
C19 C20 1.385(3) ?
C20 C21 1.376(3) ?
C20 H20 1.02(2) ?
C21 C22 1.369(3) ?
C21 H21 1.01(2) ?
C22 C23 1.375(3) ?
C22 H22 0.97(2) ?
C23 C24 1.371(3) ?
C23 H23 0.92(3) ?
C24 H24 0.95(3) ?

loop_
_geom_torsion_atom_site_label_1
_geom_torsion_atom_site_label_2
_geom_torsion_atom_site_label_3
_geom_torsion_atom_site_label_4
_geom_torsion
_geom_torsion_publ_flag
C2 C1 O5 C6 -64.5(2) ?
C4 C1 O5 C6 62.8(2) ?
C3 C1 O5 C6 178.1(2) ?
C1 O5 C6 O7 19.1(3) ?
C1 O5 C6 N8 -160.92(15) ?
O7 C6 N8 C9 2.4(3) ?
O5 C6 N8 C9 -177.54(15) ?
C6 N8 C9 C10 95.6(2) ?
C6 N8 C9 C18 -143.0(2) ?
N8 C9 C10 O11 46.2(2) ?
C18 C9 C10 O11 -74.7(2) ?
N8 C9 C10 N12 -133.90(15) ?
C18 C9 C10 N12 105.2(2) ?
O11 C10 N12 C13 -3.8(3) yes
C9 C10 N12 C13 176.27(15) yes
C10 N12 C13 C16 -9.0(3) ?
C10 N12 C13 C14 174.1(2) ?
C16 C13 C14 O15 -176.7(2) ?
N12 C13 C14 O15 0.6(3) ?
N12 C13 C16 O17 0.1(4) ?
C14 C13 C16 O17 177.0(2) ?
N8 C9 C18 C19 65.8(2) ?
C10 C9 C18 C19 -173.30(13) ?
C9 C18 C19 C24 72.2(2) ?
C9 C18 C19 C20 -108.6(2) ?
C24 C19 C20 C21 1.9(3) ?
C18 C19 C20 C21 -177.3(2) ?
C19 C20 C21 C22 -0.5(3) ?
C20 C21 C22 C23 -1.0(4) ?
C21 C22 C23 C24 1.0(5) ?
C22 C23 C24 C19 0.5(5) ?
C20 C19 C24 C23 -1.9(4) ?
C18 C19 C24 C23 177.3(2) ?
H8 N8 C6 O7 -175.5(15) ?
H8 N8 C6 O5 4.5(16) ?
H12 N12 C10 O11 175.1(15) ?
H12 N12 C10 C9 -4.8(15) ?
H16 C16 C13 N12 -176.8(15) ?
H16 C16 C13 C14 0.1(15) ?

loop_
_cod_related_entry_id
_cod_related_entry_database
_cod_related_entry_code
1 ChemSpider 30652156
